data_4064197
loop_
_publ_author_name
'Diebolt, Olivier'
'Fortman, George C.'
'Clavier, Herv\'e'
'Slawin, Alexandra M. Z.'
'Escudero-Ad\'an, Eduardo C.'
'Benet-Buchholz, Jordi'
'Nolan, Steven P.'

_publ_section_title
;
 Steric and Electronic Parameters Characterizing Bulky and Electron-Rich
 Dialkylbiarylphosphines
;
_journal_issue 6
_journal_name_full Organometallics
_journal_page_first 1668
_journal_paper_doi 10.1021/om101174x
_journal_volume 30
_journal_year 2011
_chemical_formula_moiety 'C26 H31 Cl Ir O2 P'
_chemical_formula_sum 'C26 H31 Cl Ir O2 P'
_chemical_formula_weight 634.13
_chemical_name_systematic
; 
 ? 
;
_space_group_IT_number 2
_symmetry_cell_setting triclinic
_symmetry_space_group_name_Hall '-P 1'
_symmetry_space_group_name_H-M 'P -1'
_atom_sites_solution_hydrogens geom
_atom_sites_solution_primary direct
_atom_sites_solution_secondary difmap
_audit_creation_method SHELXL-97
_cell_angle_alpha 75.18(2)
_cell_angle_beta 89.99(2)
_cell_angle_gamma 73.371(16)
_cell_formula_units_Z 2
_cell_length_a 9.155(4)
_cell_length_b 10.415(3)
_cell_length_c 13.757(5)
_cell_measurement_reflns_used 3126
_cell_measurement_temperature 93(2)
_cell_measurement_theta_max 25.2954
_cell_measurement_theta_min 1.5359
_cell_volume 1211.3(8)
_computing_cell_refinement 'CrystalClear (Rigaku Corp., 2004)'
_computing_data_collection 'CrystalClear (Rigaku Corp., 2004)'
_computing_data_reduction 'CrystalClear (Rigaku Corp., 2004)'
_computing_molecular_graphics 'Bruker SHELXTL'
_computing_publication_material 'Bruker SHELXTL'
_computing_structure_refinement 'SHELXL-97 (Sheldrick, 1997)'
_computing_structure_solution 'SHELXS-97 (Sheldrick, 1990)'
_diffrn_ambient_temperature 93(2)
_diffrn_measured_fraction_theta_full 0.763
_diffrn_measured_fraction_theta_max 0.742
_diffrn_measurement_device_type CCD
_diffrn_measurement_method '\w and \f scans'
_diffrn_radiation_monochromator confocal
_diffrn_radiation_source 'rotating anode'
_diffrn_radiation_type MoK\a
_diffrn_radiation_wavelength 0.71073
_diffrn_reflns_av_R_equivalents 0.0511
_diffrn_reflns_av_sigmaI/netI 0.0559
_diffrn_reflns_limit_h_max 9
_diffrn_reflns_limit_h_min -9
_diffrn_reflns_limit_k_max 12
_diffrn_reflns_limit_k_min -11
_diffrn_reflns_limit_l_max 11
_diffrn_reflns_limit_l_min -16
_diffrn_reflns_number 5198
_diffrn_reflns_theta_full 25.00
_diffrn_reflns_theta_max 25.30
_diffrn_reflns_theta_min 1.54
_exptl_absorpt_coefficient_mu 5.708
_exptl_absorpt_correction_T_max 1.0000
_exptl_absorpt_correction_T_min 0.3950
_exptl_absorpt_correction_type multi-scan
_exptl_absorpt_process_details 'Jacobson, R. (1998) Private communication'
_exptl_crystal_colour Yellow
_exptl_crystal_density_diffrn 1.739
_exptl_crystal_density_method 'not measured'
_exptl_crystal_description Prism
_exptl_crystal_F_000 624
_exptl_crystal_size_max 0.2000
_exptl_crystal_size_mid 0.2000
_exptl_crystal_size_min 0.1800
_refine_diff_density_max 1.096
_refine_diff_density_min -0.957
_refine_diff_density_rms 0.145
_refine_ls_extinction_method none
_refine_ls_goodness_of_fit_ref 1.226
_refine_ls_hydrogen_treatment constr
_refine_ls_matrix_type full
_refine_ls_number_parameters 281
_refine_ls_number_reflns 3253
_refine_ls_number_restraints 0
_refine_ls_restrained_S_all 1.226
_refine_ls_R_factor_all 0.0341
_refine_ls_R_factor_gt 0.0328
_refine_ls_shift/su_max 0.015
_refine_ls_shift/su_mean 0.002
_refine_ls_structure_factor_coef Fsqd
_refine_ls_weighting_details 'calc w=1/[\s^2^(Fo^2^)+(0.0452P)^2^+0.8042P] where P=(Fo^2^+2Fc^2^)/3'
_refine_ls_weighting_scheme calc
_refine_ls_wR_factor_gt 0.0859
_refine_ls_wR_factor_ref 0.0868
_reflns_number_gt 3118
_reflns_number_total 3253
_reflns_threshold_expression >2sigma(I)
_cod_data_source_file om101174x_si_002.cif
_cod_data_source_block 4a
_cod_depositor_comments
;
The following automatic conversions were performed:

'_symmetry_cell_setting' value 'Triclinic' changed to 'triclinic'
according to /home/saulius/struct/CIF-dictionaries/cif_core.dic
dictionary named 'cif_core.dic' version 2.4.1 from 2010-06-29.

Automatic conversion script
Id: cif_fix_values 1715 2011-07-08 13:25:40Z adriana 
;
_cod_original_cell_volume 1211.4(7)
_cod_original_sg_symbol_H-M P-1
_cod_database_code 4064197

loop_
_symmetry_equiv_pos_as_xyz
'x, y, z'
'-x, -y, -z'

loop_
_atom_site_label
_atom_site_type_symbol
_atom_site_fract_x
_atom_site_fract_y
_atom_site_fract_z
_atom_site_U_iso_or_equiv
_atom_site_adp_type
_atom_site_occupancy
_atom_site_symmetry_multiplicity
_atom_site_calc_flag
_atom_site_refinement_flags
Ir1 Ir 0.17465(2) 0.13179(2) 0.303114(16) 0.01704(13) Uani 1 1 d .
Cl1 Cl 0.1399(2) 0.07274(18) 0.15289(12) 0.0269(4) Uani 1 1 d .
P1 P 0.35999(18) 0.23455(16) 0.22344(11) 0.0139(4) Uani 1 1 d .
C1 C 0.4518(7) 0.3091(7) 0.3053(5) 0.0172(14) Uani 1 1 d .
H1A H 0.3667 0.3652 0.3364 0.021 Uiso 1 1 calc R
C2 C 0.5538(8) 0.1970(7) 0.3938(5) 0.0243(15) Uani 1 1 d .
H2A H 0.4976 0.1317 0.4273 0.029 Uiso 1 1 calc R
H2B H 0.6465 0.1436 0.3685 0.029 Uiso 1 1 calc R
C3 C 0.5992(9) 0.2661(8) 0.4690(5) 0.0335(18) Uani 1 1 d .
H3A H 0.5063 0.3127 0.4980 0.040 Uiso 1 1 calc R
H3B H 0.6670 0.1937 0.5249 0.040 Uiso 1 1 calc R
C4 C 0.6801(9) 0.3712(8) 0.4224(6) 0.0330(18) Uani 1 1 d .
H4A H 0.7808 0.3230 0.4027 0.040 Uiso 1 1 calc R
H4B H 0.6979 0.4195 0.4726 0.040 Uiso 1 1 calc R
C5 C 0.5854(8) 0.4785(7) 0.3292(5) 0.0293(16) Uani 1 1 d .
H5A H 0.4920 0.5367 0.3506 0.035 Uiso 1 1 calc R
H5B H 0.6458 0.5401 0.2958 0.035 Uiso 1 1 calc R
C6 C 0.5400(7) 0.4085(6) 0.2539(5) 0.0188(14) Uani 1 1 d .
H6A H 0.4755 0.4800 0.1962 0.023 Uiso 1 1 calc R
H6B H 0.6328 0.3565 0.2278 0.023 Uiso 1 1 calc R
C7 C 0.5060(7) 0.1037(6) 0.1775(5) 0.0173(14) Uani 1 1 d .
H7A H 0.4500 0.0846 0.1230 0.021 Uiso 1 1 calc R
C8 C 0.6385(7) 0.1498(7) 0.1272(5) 0.0225(15) Uani 1 1 d .
H8A H 0.7082 0.1579 0.1787 0.027 Uiso 1 1 calc R
H8B H 0.5983 0.2420 0.0781 0.027 Uiso 1 1 calc R
C9 C 0.7262(8) 0.0428(7) 0.0728(5) 0.0280(16) Uani 1 1 d .
H9A H 0.6576 0.0389 0.0187 0.034 Uiso 1 1 calc R
H9B H 0.8130 0.0717 0.0413 0.034 Uiso 1 1 calc R
C10 C 0.7852(8) -0.0991(7) 0.1458(6) 0.0355(18) Uani 1 1 d .
H10A H 0.8644 -0.0977 0.1942 0.043 Uiso 1 1 calc R
H10B H 0.8340 -0.1674 0.1082 0.043 Uiso 1 1 calc R
C11 C 0.6581(8) -0.1461(7) 0.2048(6) 0.0310(18) Uani 1 1 d .
H11A H 0.5878 -0.1626 0.1579 0.037 Uiso 1 1 calc R
H11B H 0.7045 -0.2350 0.2564 0.037 Uiso 1 1 calc R
C12 C 0.5670(8) -0.0380(6) 0.2566(5) 0.0240(15) Uani 1 1 d .
H12A H 0.6334 -0.0299 0.3101 0.029 Uiso 1 1 calc R
H12B H 0.4805 -0.0673 0.2882 0.029 Uiso 1 1 calc R
C13 C 0.2737(7) 0.3744(6) 0.1092(4) 0.0163(14) Uani 1 1 d .
C14 C 0.1889(7) 0.5114(6) 0.1099(4) 0.0172(14) Uani 1 1 d .
C15 C 0.1320(7) 0.6097(6) 0.0186(4) 0.0184(14) Uani 1 1 d .
H15A H 0.0777 0.7020 0.0192 0.022 Uiso 1 1 calc R
C16 C 0.1516(7) 0.5778(7) -0.0735(5) 0.0201(14) Uani 1 1 d .
H16A H 0.1120 0.6469 -0.1349 0.024 Uiso 1 1 calc R
C17 C 0.2304(7) 0.4426(7) -0.0735(5) 0.0221(15) Uani 1 1 d .
H17A H 0.2429 0.4176 -0.1354 0.026 Uiso 1 1 calc R
C18 C 0.2900(7) 0.3454(6) 0.0152(4) 0.0188(14) Uani 1 1 d .
H18A H 0.3451 0.2539 0.0130 0.023 Uiso 1 1 calc R
C19 C 0.1495(7) 0.5582(6) 0.2039(4) 0.0184(14) Uani 1 1 d .
C20 C 0.0565(7) 0.5043(7) 0.2711(5) 0.0231(15) Uani 1 1 d .
H20A H 0.0221 0.4305 0.2609 0.028 Uiso 1 1 calc R
C21 C 0.0124(8) 0.5563(7) 0.3534(5) 0.0255(16) Uani 1 1 d .
H21A H -0.0531 0.5193 0.3985 0.031 Uiso 1 1 calc R
C22 C 0.0638(8) 0.6616(7) 0.3694(5) 0.0245(15) Uani 1 1 d .
H22A H 0.0351 0.6966 0.4262 0.029 Uiso 1 1 calc R
C23 C 0.1580(8) 0.7168(7) 0.3022(5) 0.0261(16) Uani 1 1 d .
H23A H 0.1942 0.7892 0.3131 0.031 Uiso 1 1 calc R
C24 C 0.1982(7) 0.6663(7) 0.2200(5) 0.0221(15) Uani 1 1 d .
H24A H 0.2603 0.7058 0.1735 0.027 Uiso 1 1 calc R
C25 C 0.0245(8) 0.0482(7) 0.3598(5) 0.0232(16) Uani 1 1 d .
O25 O -0.0628(6) -0.0037(5) 0.3943(4) 0.0372(13) Uani 1 1 d .
C26 C 0.2042(8) 0.1796(7) 0.4189(5) 0.0237(16) Uani 1 1 d .
O26 O 0.2205(6) 0.2113(5) 0.4908(4) 0.0333(12) Uani 1 1 d .

loop_
_atom_site_aniso_label
_atom_site_aniso_U_11
_atom_site_aniso_U_22
_atom_site_aniso_U_33
_atom_site_aniso_U_23
_atom_site_aniso_U_13
_atom_site_aniso_U_12
Ir1 0.01598(18) 0.01601(18) 0.01931(18) -0.00453(12) 0.00345(11) -0.00516(12)
Cl1 0.0300(10) 0.0281(9) 0.0279(9) -0.0105(8) 0.0014(7) -0.0143(8)
P1 0.0137(8) 0.0131(8) 0.0146(8) -0.0053(7) 0.0015(6) -0.0018(7)
C1 0.012(3) 0.021(3) 0.024(3) -0.014(3) 0.005(3) -0.006(3)
C2 0.022(4) 0.024(4) 0.030(4) -0.013(3) 0.005(3) -0.007(3)
C3 0.031(4) 0.036(4) 0.030(4) -0.013(4) -0.010(3) -0.002(3)
C4 0.026(4) 0.039(4) 0.039(4) -0.020(4) -0.008(3) -0.008(3)
C5 0.033(4) 0.028(4) 0.037(4) -0.023(3) 0.008(3) -0.012(3)
C6 0.015(3) 0.022(3) 0.021(3) -0.007(3) 0.005(3) -0.008(3)
C7 0.017(3) 0.014(3) 0.019(3) -0.004(3) -0.001(3) -0.002(3)
C8 0.018(3) 0.019(3) 0.036(4) -0.013(3) 0.009(3) -0.008(3)
C9 0.016(4) 0.034(4) 0.042(4) -0.018(4) 0.014(3) -0.012(3)
C10 0.029(4) 0.029(4) 0.050(5) -0.025(4) -0.001(4) 0.003(3)
C11 0.029(4) 0.021(4) 0.041(4) -0.015(3) -0.001(3) 0.003(3)
C12 0.033(4) 0.015(3) 0.018(3) -0.003(3) -0.002(3) 0.002(3)
C13 0.015(3) 0.015(3) 0.018(3) -0.005(3) 0.002(3) -0.003(3)
C14 0.017(3) 0.016(3) 0.019(3) -0.006(3) 0.003(3) -0.003(3)
C15 0.024(4) 0.012(3) 0.019(3) -0.003(3) 0.000(3) -0.005(3)
C16 0.017(3) 0.024(4) 0.020(3) -0.002(3) 0.002(3) -0.009(3)
C17 0.025(4) 0.024(4) 0.019(3) -0.011(3) 0.004(3) -0.006(3)
C18 0.025(4) 0.012(3) 0.018(3) -0.010(3) 0.004(3) 0.002(3)
C19 0.026(4) 0.013(3) 0.012(3) -0.006(3) -0.006(3) 0.002(3)
C20 0.024(4) 0.015(3) 0.026(4) -0.007(3) -0.002(3) 0.003(3)
C21 0.027(4) 0.026(4) 0.013(3) -0.003(3) 0.003(3) 0.006(3)
C22 0.028(4) 0.023(4) 0.019(3) -0.011(3) 0.000(3) 0.003(3)
C23 0.026(4) 0.020(4) 0.036(4) -0.016(3) 0.000(3) -0.003(3)
C24 0.021(4) 0.020(4) 0.020(3) -0.001(3) 0.001(3) -0.002(3)
C25 0.028(4) 0.012(3) 0.027(4) -0.007(3) 0.000(3) 0.000(3)
O25 0.034(3) 0.035(3) 0.050(3) -0.015(3) 0.016(3) -0.019(3)
C26 0.019(4) 0.023(4) 0.031(4) -0.004(3) 0.007(3) -0.013(3)
O26 0.036(3) 0.045(3) 0.026(3) -0.012(3) 0.013(2) -0.022(3)

loop_
_atom_type_symbol
_atom_type_description
_atom_type_scat_dispersion_real
_atom_type_scat_dispersion_imag
_atom_type_scat_source
C C 0.0033 0.0016 'International Tables Vol C Tables 4.2.6.8 and 6.1.1.4'
H H 0.0000 0.0000 'International Tables Vol C Tables 4.2.6.8 and 6.1.1.4'
O O 0.0106 0.0060 'International Tables Vol C Tables 4.2.6.8 and 6.1.1.4'
P P 0.1023 0.0942 'International Tables Vol C Tables 4.2.6.8 and 6.1.1.4'
Cl Cl 0.1484 0.1585 'International Tables Vol C Tables 4.2.6.8 and 6.1.1.4'
Ir Ir -1.4442 7.9887 'International Tables Vol C Tables 4.2.6.8 and 6.1.1.4'

loop_
_geom_angle_atom_site_label_1
_geom_angle_atom_site_label_2
_geom_angle_atom_site_label_3
_geom_angle
C26 Ir1 C25 91.4(3)
C26 Ir1 Cl1 178.9(2)
C25 Ir1 Cl1 89.7(2)
C26 Ir1 P1 91.8(2)
C25 Ir1 P1 176.9(2)
Cl1 Ir1 P1 87.15(6)
C13 P1 C1 107.5(3)
C13 P1 C7 104.8(3)
C1 P1 C7 110.4(3)
C13 P1 Ir1 111.0(2)
C1 P1 Ir1 113.5(2)
C7 P1 Ir1 109.3(2)
C6 C1 C2 109.3(5)
C6 C1 P1 116.9(4)
C2 C1 P1 112.5(4)
C6 C1 H1A 105.8
C2 C1 H1A 105.8
P1 C1 H1A 105.8
C3 C2 C1 109.4(5)
C3 C2 H2A 109.8
C1 C2 H2A 109.8
C3 C2 H2B 109.8
C1 C2 H2B 109.8
H2A C2 H2B 108.2
C4 C3 C2 112.8(6)
C4 C3 H3A 109.0
C2 C3 H3A 109.0
C4 C3 H3B 109.0
C2 C3 H3B 109.0
H3A C3 H3B 107.8
C3 C4 C5 111.0(6)
C3 C4 H4A 109.4
C5 C4 H4A 109.4
C3 C4 H4B 109.4
C5 C4 H4B 109.4
H4A C4 H4B 108.0
C6 C5 C4 111.7(6)
C6 C5 H5A 109.3
C4 C5 H5A 109.3
C6 C5 H5B 109.3
C4 C5 H5B 109.3
H5A C5 H5B 107.9
C1 C6 C5 109.9(5)
C1 C6 H6A 109.7
C5 C6 H6A 109.7
C1 C6 H6B 109.7
C5 C6 H6B 109.7
H6A C6 H6B 108.2
C8 C7 C12 110.5(5)
C8 C7 P1 116.8(4)
C12 C7 P1 113.6(4)
C8 C7 H7A 104.9
C12 C7 H7A 104.9
P1 C7 H7A 104.9
C7 C8 C9 109.5(5)
C7 C8 H8A 109.8
C9 C8 H8A 109.8
C7 C8 H8B 109.8
C9 C8 H8B 109.8
H8A C8 H8B 108.2
C10 C9 C8 110.6(6)
C10 C9 H9A 109.5
C8 C9 H9A 109.5
C10 C9 H9B 109.5
C8 C9 H9B 109.5
H9A C9 H9B 108.1
C9 C10 C11 112.6(6)
C9 C10 H10A 109.1
C11 C10 H10A 109.1
C9 C10 H10B 109.1
C11 C10 H10B 109.1
H10A C10 H10B 107.8
C12 C11 C10 112.0(6)
C12 C11 H11A 109.2
C10 C11 H11A 109.2
C12 C11 H11B 109.2
C10 C11 H11B 109.2
H11A C11 H11B 107.9
C11 C12 C7 109.2(5)
C11 C12 H12A 109.8
C7 C12 H12A 109.8
C11 C12 H12B 109.8
C7 C12 H12B 109.8
H12A C12 H12B 108.3
C18 C13 C14 117.1(5)
C18 C13 P1 118.9(4)
C14 C13 P1 124.0(5)
C15 C14 C13 119.0(5)
C15 C14 C19 116.6(5)
C13 C14 C19 124.4(5)
C16 C15 C14 122.4(6)
C16 C15 H15A 118.8
C14 C15 H15A 118.8
C17 C16 C15 118.3(6)
C17 C16 H16A 120.8
C15 C16 H16A 120.8
C18 C17 C16 120.1(6)
C18 C17 H17A 119.9
C16 C17 H17A 119.9
C17 C18 C13 123.0(6)
C17 C18 H18A 118.5
C13 C18 H18A 118.5
C20 C19 C24 118.6(6)
C20 C19 C14 121.9(6)
C24 C19 C14 119.3(6)
C19 C20 C21 120.9(6)
C19 C20 H20A 119.5
C21 C20 H20A 119.5
C22 C21 C20 119.8(7)
C22 C21 H21A 120.1
C20 C21 H21A 120.1
C21 C22 C23 119.8(6)
C21 C22 H22A 120.1
C23 C22 H22A 120.1
C24 C23 C22 119.8(6)
C24 C23 H23A 120.1
C22 C23 H23A 120.1
C23 C24 C19 121.0(6)
C23 C24 H24A 119.5
C19 C24 H24A 119.5
O25 C25 Ir1 178.8(6)
O26 C26 Ir1 178.9(7)

loop_
_geom_bond_atom_site_label_1
_geom_bond_atom_site_label_2
_geom_bond_distance
Ir1 C26 1.828(8)
Ir1 C25 1.896(8)
Ir1 Cl1 2.3479(18)
Ir1 P1 2.3802(18)
P1 C13 1.841(6)
P1 C1 1.843(6)
P1 C7 1.855(6)
C1 C6 1.525(9)
C1 C2 1.538(9)
C1 H1A 1.0000
C2 C3 1.521(9)
C2 H2A 0.9900
C2 H2B 0.9900
C3 C4 1.505(11)
C3 H3A 0.9900
C3 H3B 0.9900
C4 C5 1.536(10)
C4 H4A 0.9900
C4 H4B 0.9900
C5 C6 1.528(9)
C5 H5A 0.9900
C5 H5B 0.9900
C6 H6A 0.9900
C6 H6B 0.9900
C7 C8 1.530(9)
C7 C12 1.543(8)
C7 H7A 1.0000
C8 C9 1.536(9)
C8 H8A 0.9900
C8 H8B 0.9900
C9 C10 1.506(10)
C9 H9A 0.9900
C9 H9B 0.9900
C10 C11 1.541(11)
C10 H10A 0.9900
C10 H10B 0.9900
C11 C12 1.531(9)
C11 H11A 0.9900
C11 H11B 0.9900
C12 H12A 0.9900
C12 H12B 0.9900
C13 C18 1.400(8)
C13 C14 1.419(9)
C14 C15 1.391(9)
C14 C19 1.504(8)
C15 C16 1.388(9)
C15 H15A 0.9500
C16 C17 1.386(9)
C16 H16A 0.9500
C17 C18 1.366(9)
C17 H17A 0.9500
C18 H18A 0.9500
C19 C20 1.380(10)
C19 C24 1.389(9)
C20 C21 1.388(9)
C20 H20A 0.9500
C21 C22 1.376(10)
C21 H21A 0.9500
C22 C23 1.393(10)
C22 H22A 0.9500
C23 C24 1.372(9)
C23 H23A 0.9500
C24 H24A 0.9500
C25 O25 1.128(8)
C26 O26 1.142(8)

loop_
_geom_torsion_atom_site_label_1
_geom_torsion_atom_site_label_2
_geom_torsion_atom_site_label_3
_geom_torsion_atom_site_label_4
_geom_torsion
C26 Ir1 P1 C13 -119.8(3)
Cl1 Ir1 P1 C13 60.1(2)
C26 Ir1 P1 C1 1.4(3)
Cl1 Ir1 P1 C1 -178.7(2)
C26 Ir1 P1 C7 125.1(3)
Cl1 Ir1 P1 C7 -55.0(2)
C13 P1 C1 C6 -41.5(5)
C7 P1 C1 C6 72.2(5)
Ir1 P1 C1 C6 -164.7(4)
C13 P1 C1 C2 -169.2(4)
C7 P1 C1 C2 -55.4(5)
Ir1 P1 C1 C2 67.7(5)
C6 C1 C2 C3 59.8(7)
P1 C1 C2 C3 -168.6(5)
C1 C2 C3 C4 -57.2(8)
C2 C3 C4 C5 53.5(8)
C3 C4 C5 C6 -53.0(8)
C2 C1 C6 C5 -60.2(7)
P1 C1 C6 C5 170.6(4)
C4 C5 C6 C1 56.9(7)
C13 P1 C7 C8 63.1(5)
C1 P1 C7 C8 -52.4(5)
Ir1 P1 C7 C8 -177.9(4)
C13 P1 C7 C12 -166.5(5)
C1 P1 C7 C12 78.0(5)
Ir1 P1 C7 C12 -47.5(5)
C12 C7 C8 C9 61.1(7)
P1 C7 C8 C9 -167.0(5)
C7 C8 C9 C10 -58.1(7)
C8 C9 C10 C11 54.3(8)
C9 C10 C11 C12 -53.1(8)
C10 C11 C12 C7 54.2(8)
C8 C7 C12 C11 -58.9(7)
P1 C7 C12 C11 167.5(5)
C1 P1 C13 C18 136.9(5)
C7 P1 C13 C18 19.4(6)
Ir1 P1 C13 C18 -98.5(5)
C1 P1 C13 C14 -43.9(6)
C7 P1 C13 C14 -161.4(5)
Ir1 P1 C13 C14 80.7(5)
C18 C13 C14 C15 -2.3(9)
P1 C13 C14 C15 178.5(5)
C18 C13 C14 C19 175.1(6)
P1 C13 C14 C19 -4.1(9)
C13 C14 C15 C16 1.8(10)
C19 C14 C15 C16 -175.9(6)
C14 C15 C16 C17 0.3(10)
C15 C16 C17 C18 -1.7(10)
C16 C17 C18 C13 1.1(10)
C14 C13 C18 C17 0.9(10)
P1 C13 C18 C17 -179.8(5)
C15 C14 C19 C20 113.5(7)
C13 C14 C19 C20 -63.9(9)
C15 C14 C19 C24 -61.4(8)
C13 C14 C19 C24 121.1(7)
C24 C19 C20 C21 -0.2(9)
C14 C19 C20 C21 -175.1(6)
C19 C20 C21 C22 -1.0(9)
C20 C21 C22 C23 1.0(10)
C21 C22 C23 C24 0.3(10)
C22 C23 C24 C19 -1.6(10)
C20 C19 C24 C23 1.5(9)
C14 C19 C24 C23 176.6(6)
